data_4027628
loop_
_publ_author_name
'Li Zhang'
'Yuanxun Zhu'
'Guangwei Yin'
'Ping Lu'
'Yanguang Wang'

_publ_section_title
;
 3-Alkenylation or 3-Alkylation of Indole with Propargylic Alcohols:
 Construction of 3,4-Dihydrocyclopenta[b]indole and
 1,4-Dihydrocyclopenta[b]indole in the Presence of Different Catalysts
;
_journal_name_full 'Journal of Organic Chemistry'
_journal_page_first 9510
_journal_page_last 9520
_journal_paper_doi 10.1021/jo300339a
_journal_volume 77
_journal_year 2012
_chemical_formula_moiety 'C31 H22 I N O'
_chemical_formula_sum 'C31 H22 I N O'
_chemical_formula_weight 551.40
_chemical_name_systematic
; 
 ? 
;
_space_group_IT_number 14
_symmetry_cell_setting monoclinic
_symmetry_space_group_name_Hall '-P 2ybc'
_symmetry_space_group_name_H-M 'P 1 21/c 1'
_atom_sites_solution_hydrogens geom
_atom_sites_solution_primary direct
_atom_sites_solution_secondary difmap
_audit_creation_method SHELXL-97
_cell_angle_alpha 90.00
_cell_angle_beta 101.335(4)
_cell_angle_gamma 90.00
_cell_formula_units_Z 4
_cell_length_a 9.7999(3)
_cell_length_b 15.8866(6)
_cell_length_c 15.9762(6)
_cell_measurement_reflns_used 4891
_cell_measurement_temperature 293(2)
_cell_measurement_theta_max 29.2203
_cell_measurement_theta_min 3.0091
_cell_volume 2438.77(15)
_computing_cell_refinement 'CrysAlis PRO (Oxford Diffraction, 2010)'
_computing_data_collection 'CrysAlis PRO'
_computing_data_reduction 'CrysAlis PRO'
_computing_molecular_graphics 'OLEX2 (Dolomanov et al., 2009)'
_computing_publication_material OLEX2
_computing_structure_refinement 'SHELXL-97 (Sheldrick, 2008)'
_computing_structure_solution 'SHELXS-97 (Sheldrick, 2008)'
_diffrn_ambient_temperature 293(2)
_diffrn_detector_area_resol_mean 10.3592
_diffrn_measured_fraction_theta_full 0.998
_diffrn_measured_fraction_theta_max 0.998
_diffrn_measurement_device_type 'Xcalibur, Atlas, Gemini ultra'
_diffrn_measurement_method '\w scans'
_diffrn_radiation_monochromator graphite
_diffrn_radiation_source 'fine-focus sealed tube'
_diffrn_radiation_type MoK\a
_diffrn_radiation_wavelength 0.71073
_diffrn_reflns_av_R_equivalents 0.0251
_diffrn_reflns_av_sigmaI/netI 0.0249
_diffrn_reflns_limit_h_max 11
_diffrn_reflns_limit_h_min -11
_diffrn_reflns_limit_k_max 19
_diffrn_reflns_limit_k_min -16
_diffrn_reflns_limit_l_max 19
_diffrn_reflns_limit_l_min -18
_diffrn_reflns_number 14765
_diffrn_reflns_theta_full 25.35
_diffrn_reflns_theta_max 25.35
_diffrn_reflns_theta_min 3.02
_exptl_absorpt_coefficient_mu 1.337
_exptl_absorpt_correction_T_max 0.6036
_exptl_absorpt_correction_T_min 0.5603
_exptl_absorpt_correction_type multi-scan
_exptl_absorpt_process_details
;
CrysAlis PRO (Oxford Diffraction, 2010) 
;
_exptl_crystal_colour yellow
_exptl_crystal_density_diffrn 1.502
_exptl_crystal_description block
_exptl_crystal_F_000 1104
_exptl_crystal_size_max 0.49
_exptl_crystal_size_mid 0.48
_exptl_crystal_size_min 0.42
_refine_diff_density_max 0.441
_refine_diff_density_min -0.818
_refine_diff_density_rms 0.065
_refine_ls_extinction_method none
_refine_ls_goodness_of_fit_ref 1.062
_refine_ls_hydrogen_treatment constr
_refine_ls_matrix_type full
_refine_ls_number_parameters 309
_refine_ls_number_reflns 4455
_refine_ls_number_restraints 0
_refine_ls_restrained_S_all 1.062
_refine_ls_R_factor_all 0.0465
_refine_ls_R_factor_gt 0.0322
_refine_ls_shift/su_max 0.001
_refine_ls_shift/su_mean 0.000
_refine_ls_structure_factor_coef Fsqd
_refine_ls_weighting_details 'calc w=1/[\s^2^(Fo^2^)+(0.0289P)^2^+2.0410P] where P=(Fo^2^+2Fc^2^)/3'
_refine_ls_weighting_scheme calc
_refine_ls_wR_factor_gt 0.0700
_refine_ls_wR_factor_ref 0.0771
_reflns_number_gt 3536
_reflns_number_total 4455
_reflns_threshold_expression >2sigma(I)
_cod_data_source_file jo300339a_si_007.cif
_cod_data_source_block 110504_lzl_3866a
_cod_original_sg_symbol_H-M 'P 21/c'
_cod_database_code 4027628

loop_
_symmetry_equiv_pos_as_xyz
'x, y, z'
'-x, y+1/2, -z+1/2'
'-x, -y, -z'
'x, -y-1/2, z-1/2'

loop_
_atom_site_label
_atom_site_type_symbol
_atom_site_fract_x
_atom_site_fract_y
_atom_site_fract_z
_atom_site_U_iso_or_equiv
_atom_site_adp_type
_atom_site_occupancy
_atom_site_symmetry_multiplicity
_atom_site_calc_flag
_atom_site_refinement_flags
I1 I -0.13452(2) 0.165950(16) 0.298030(15) 0.05614(10) Uani 1 1 d .
O1 O 0.2343(3) -0.06757(19) 0.20428(19) 0.0866(9) Uani 1 1 d .
N1 N 0.5407(2) 0.12211(16) 0.46188(16) 0.0432(6) Uani 1 1 d .
C1 C 0.1023(3) 0.17247(18) 0.48536(18) 0.0343(6) Uani 1 1 d .
C2 C 0.0847(3) 0.0993(2) 0.52755(19) 0.0415(7) Uani 1 1 d .
H2 H 0.1077 0.0476 0.5068 0.050 Uiso 1 1 calc R
C3 C 0.0319(3) 0.1040(2) 0.6018(2) 0.0531(9) Uani 1 1 d .
H3 H 0.0205 0.0550 0.6314 0.064 Uiso 1 1 calc R
C4 C -0.0037(4) 0.1801(3) 0.6323(2) 0.0600(10) Uani 1 1 d .
H4 H -0.0405 0.1818 0.6817 0.072 Uiso 1 1 calc R
C5 C 0.0145(3) 0.2541(2) 0.5905(2) 0.0561(9) Uani 1 1 d .
H5 H -0.0089 0.3056 0.6115 0.067 Uiso 1 1 calc R
C6 C 0.0688(3) 0.25013(19) 0.51612(19) 0.0419(7) Uani 1 1 d .
C7 C 0.1054(3) 0.31596(19) 0.4604(2) 0.0457(8) Uani 1 1 d .
C8 C 0.1004(4) 0.4032(2) 0.4660(3) 0.0657(10) Uani 1 1 d .
H8 H 0.0673 0.4290 0.5103 0.079 Uiso 1 1 calc R
C9 C 0.1454(5) 0.4507(2) 0.4046(3) 0.0776(13) Uani 1 1 d .
H9 H 0.1414 0.5091 0.4075 0.093 Uiso 1 1 calc R
C10 C 0.1958(4) 0.4138(2) 0.3395(3) 0.0688(11) Uani 1 1 d .
H10 H 0.2253 0.4473 0.2988 0.083 Uiso 1 1 calc R
C11 C 0.2033(4) 0.3269(2) 0.3335(2) 0.0526(8) Uani 1 1 d .
H11 H 0.2384 0.3017 0.2897 0.063 Uiso 1 1 calc R
C12 C 0.1573(3) 0.27872(18) 0.39438(19) 0.0385(7) Uani 1 1 d .
C13 C 0.1645(3) 0.18276(17) 0.40524(18) 0.0342(6) Uani 1 1 d .
C14 C 0.0780(3) 0.13408(19) 0.32981(18) 0.0372(7) Uani 1 1 d .
C15 C 0.1203(3) 0.07091(19) 0.28644(19) 0.0416(7) Uani 1 1 d .
H15 H 0.0572 0.0456 0.2425 0.050 Uiso 1 1 calc R
C16 C 0.2625(3) 0.04072(19) 0.30622(19) 0.0426(7) Uani 1 1 d .
C17 C 0.3218(4) -0.0248(2) 0.2682(2) 0.0543(9) Uani 1 1 d .
C18 C 0.4623(4) -0.0448(2) 0.2967(2) 0.0620(10) Uani 1 1 d .
H18 H 0.4995 -0.0896 0.2711 0.074 Uiso 1 1 calc R
C19 C 0.5478(4) -0.0015(2) 0.3608(2) 0.0541(9) Uani 1 1 d .
H19 H 0.6410 -0.0160 0.3783 0.065 Uiso 1 1 calc R
C20 C 0.4898(3) 0.06494(19) 0.39868(19) 0.0412(7) Uani 1 1 d .
C21 C 0.3493(3) 0.08304(18) 0.37190(18) 0.0365(6) Uani 1 1 d .
C22 C 0.3129(3) 0.15053(17) 0.42000(17) 0.0335(6) Uani 1 1 d .
C23 C 0.4325(3) 0.17414(18) 0.47533(18) 0.0381(7) Uani 1 1 d .
C24 C 0.4580(3) 0.2437(2) 0.5373(2) 0.0442(7) Uani 1 1 d .
C25 C 0.5335(6) 0.3119(3) 0.5206(3) 0.0989(17) Uani 1 1 d .
H25 H 0.5696 0.3138 0.4709 0.119 Uiso 1 1 calc R
C26 C 0.5559(7) 0.3788(4) 0.5787(4) 0.124(2) Uani 1 1 d .
H26 H 0.6067 0.4253 0.5672 0.148 Uiso 1 1 calc R
C27 C 0.5051(6) 0.3766(3) 0.6508(4) 0.1004(18) Uani 1 1 d .
H27 H 0.5218 0.4210 0.6894 0.120 Uiso 1 1 calc R
C28 C 0.4295(5) 0.3097(3) 0.6673(3) 0.0875(14) Uani 1 1 d .
H28 H 0.3937 0.3082 0.7170 0.105 Uiso 1 1 calc R
C29 C 0.4055(4) 0.2439(2) 0.6106(2) 0.0618(10) Uani 1 1 d .
H29 H 0.3524 0.1984 0.6223 0.074 Uiso 1 1 calc R
C30 C 0.6809(3) 0.1210(3) 0.5122(2) 0.0582(9) Uani 1 1 d .
H30B H 0.7022 0.0656 0.5350 0.087 Uiso 1 1 calc R
H30C H 0.6878 0.1606 0.5582 0.087 Uiso 1 1 calc R
H30A H 0.7456 0.1361 0.4767 0.087 Uiso 1 1 calc R
C31 C 0.2889(6) -0.1128(4) 0.1460(4) 0.119(2) Uani 1 1 d .
H31A H 0.2149 -0.1328 0.1019 0.178 Uiso 1 1 calc R
H31C H 0.3401 -0.1599 0.1738 0.178 Uiso 1 1 calc R
H31B H 0.3501 -0.0776 0.1213 0.178 Uiso 1 1 calc R

loop_
_atom_site_aniso_label
_atom_site_aniso_U_11
_atom_site_aniso_U_22
_atom_site_aniso_U_33
_atom_site_aniso_U_23
_atom_site_aniso_U_13
_atom_site_aniso_U_12
I1 0.03639(13) 0.07863(18) 0.05083(15) 0.00064(12) 0.00227(10) -0.00094(11)
O1 0.083(2) 0.090(2) 0.088(2) -0.0535(18) 0.0201(17) -0.0029(16)
N1 0.0330(13) 0.0533(16) 0.0432(15) 0.0039(13) 0.0070(11) 0.0050(11)
C1 0.0278(13) 0.0438(17) 0.0304(15) -0.0050(13) 0.0034(12) -0.0005(12)
C2 0.0374(16) 0.0481(18) 0.0381(17) 0.0026(14) 0.0054(13) -0.0033(13)
C3 0.0479(19) 0.069(2) 0.0420(19) 0.0089(17) 0.0080(16) -0.0091(17)
C4 0.049(2) 0.095(3) 0.0387(19) -0.0058(19) 0.0157(16) -0.0055(19)
C5 0.051(2) 0.068(2) 0.051(2) -0.0204(19) 0.0152(17) 0.0056(17)
C6 0.0335(15) 0.0500(19) 0.0414(17) -0.0073(15) 0.0056(13) 0.0033(13)
C7 0.0401(17) 0.0424(18) 0.052(2) -0.0047(15) 0.0030(15) 0.0069(13)
C8 0.071(2) 0.044(2) 0.080(3) -0.006(2) 0.011(2) 0.0121(18)
C9 0.082(3) 0.038(2) 0.107(4) 0.005(2) 0.005(3) 0.0071(19)
C10 0.070(3) 0.051(2) 0.081(3) 0.023(2) 0.004(2) -0.0064(19)
C11 0.052(2) 0.053(2) 0.051(2) 0.0079(17) 0.0060(16) -0.0023(16)
C12 0.0324(15) 0.0373(16) 0.0422(17) 0.0011(14) -0.0013(13) 0.0015(12)
C13 0.0315(14) 0.0378(16) 0.0328(15) -0.0021(12) 0.0054(12) 0.0002(12)
C14 0.0346(15) 0.0457(17) 0.0307(15) 0.0013(13) 0.0053(12) -0.0025(13)
C15 0.0456(17) 0.0455(17) 0.0334(16) -0.0038(14) 0.0070(14) -0.0069(14)
C16 0.0517(18) 0.0403(17) 0.0376(17) -0.0004(14) 0.0129(15) -0.0011(14)
C17 0.068(2) 0.0467(19) 0.052(2) -0.0088(16) 0.0195(18) 0.0010(17)
C18 0.077(3) 0.050(2) 0.064(2) -0.0091(18) 0.026(2) 0.0171(19)
C19 0.0518(19) 0.058(2) 0.055(2) 0.0073(18) 0.0164(17) 0.0188(17)
C20 0.0437(17) 0.0444(17) 0.0369(17) 0.0049(14) 0.0115(14) 0.0076(14)
C21 0.0410(16) 0.0378(16) 0.0325(15) 0.0021(13) 0.0111(13) 0.0015(13)
C22 0.0338(15) 0.0360(16) 0.0309(15) 0.0004(12) 0.0070(12) -0.0001(12)
C23 0.0361(15) 0.0435(17) 0.0348(16) 0.0028(13) 0.0075(13) 0.0002(13)
C24 0.0394(16) 0.0481(18) 0.0421(18) -0.0054(15) 0.0005(14) -0.0031(14)
C25 0.121(4) 0.094(3) 0.087(3) -0.026(3) 0.033(3) -0.059(3)
C26 0.139(5) 0.094(4) 0.137(5) -0.041(4) 0.025(4) -0.068(4)
C27 0.087(4) 0.091(4) 0.112(4) -0.057(3) -0.008(3) -0.002(3)
C28 0.093(3) 0.097(3) 0.072(3) -0.037(3) 0.014(3) 0.002(3)
C29 0.068(2) 0.064(2) 0.054(2) -0.0107(18) 0.0131(19) 0.0023(19)
C30 0.0345(17) 0.083(3) 0.055(2) 0.0090(19) 0.0051(15) 0.0065(17)
C31 0.128(5) 0.122(4) 0.117(4) -0.075(4) 0.050(4) -0.030(4)

loop_
_atom_type_symbol
_atom_type_description
_atom_type_scat_dispersion_real
_atom_type_scat_dispersion_imag
_atom_type_scat_source
C C 0.0033 0.0016 'International Tables Vol C Tables 4.2.6.8 and 6.1.1.4'
H H 0.0000 0.0000 'International Tables Vol C Tables 4.2.6.8 and 6.1.1.4'
I I -0.4742 1.8119 'International Tables Vol C Tables 4.2.6.8 and 6.1.1.4'
N N 0.0061 0.0033 'International Tables Vol C Tables 4.2.6.8 and 6.1.1.4'
O O 0.0106 0.0060 'International Tables Vol C Tables 4.2.6.8 and 6.1.1.4'

loop_
_geom_angle_atom_site_label_1
_geom_angle_atom_site_label_2
_geom_angle_atom_site_label_3
_geom_angle
C31 O1 C17 119.7(4)
C20 N1 C23 109.1(2)
C20 N1 C30 124.5(3)
C23 N1 C30 126.1(3)
C2 C1 C6 121.1(3)
C2 C1 C13 127.6(3)
C6 C1 C13 111.2(2)
C1 C2 C3 118.6(3)
C1 C2 H2 120.7
C3 C2 H2 120.7
C4 C3 C2 121.0(3)
C4 C3 H3 119.5
C2 C3 H3 119.5
C3 C4 C5 120.8(3)
C3 C4 H4 119.6
C5 C4 H4 119.6
C4 C5 C6 118.7(3)
C4 C5 H5 120.7
C6 C5 H5 120.7
C1 C6 C5 119.8(3)
C1 C6 C7 108.4(3)
C5 C6 C7 131.7(3)
C12 C7 C8 119.7(3)
C12 C7 C6 109.1(3)
C8 C7 C6 131.1(3)
C9 C8 C7 118.7(4)
C9 C8 H8 120.6
C7 C8 H8 120.6
C10 C9 C8 121.3(4)
C10 C9 H9 119.3
C8 C9 H9 119.3
C9 C10 C11 120.7(4)
C9 C10 H10 119.6
C11 C10 H10 119.6
C12 C11 C10 118.3(4)
C12 C11 H11 120.8
C10 C11 H11 120.8
C11 C12 C7 121.1(3)
C11 C12 C13 128.0(3)
C7 C12 C13 110.7(3)
C22 C13 C1 111.2(2)
C22 C13 C12 112.0(2)
C1 C13 C12 100.6(2)
C22 C13 C14 108.4(2)
C1 C13 C14 110.6(2)
C12 C13 C14 113.9(2)
C15 C14 C13 127.3(3)
C15 C14 I1 116.8(2)
C13 C14 I1 115.76(19)
C14 C15 C16 121.4(3)
C14 C15 H15 119.3
C16 C15 H15 119.3
C21 C16 C17 116.5(3)
C21 C16 C15 115.2(3)
C17 C16 C15 128.3(3)
O1 C17 C16 116.2(3)
O1 C17 C18 123.9(3)
C16 C17 C18 119.8(3)
C19 C18 C17 123.1(3)
C19 C18 H18 118.5
C17 C18 H18 118.5
C18 C19 C20 117.5(3)
C18 C19 H19 121.2
C20 C19 H19 121.2
N1 C20 C21 106.5(2)
N1 C20 C19 134.3(3)
C21 C20 C19 119.2(3)
C16 C21 C20 123.8(3)
C16 C21 C22 126.8(3)
C20 C21 C22 109.4(3)
C23 C22 C21 106.5(3)
C23 C22 C13 132.8(3)
C21 C22 C13 120.8(2)
C22 C23 N1 108.5(2)
C22 C23 C24 130.4(3)
N1 C23 C24 121.0(3)
C25 C24 C29 118.4(3)
C25 C24 C23 119.3(3)
C29 C24 C23 122.3(3)
C24 C25 C26 119.5(5)
C24 C25 H25 120.3
C26 C25 H25 120.3
C27 C26 C25 120.9(5)
C27 C26 H26 119.6
C25 C26 H26 119.6
C26 C27 C28 119.8(4)
C26 C27 H27 120.1
C28 C27 H27 120.1
C27 C28 C29 120.1(5)
C27 C28 H28 120.0
C29 C28 H28 120.0
C24 C29 C28 121.4(4)
C24 C29 H29 119.3
C28 C29 H29 119.3
N1 C30 H30B 109.5
N1 C30 H30C 109.5
H30B C30 H30C 109.5
N1 C30 H30A 109.5
H30B C30 H30A 109.5
H30C C30 H30A 109.5
O1 C31 H31A 109.5
O1 C31 H31C 109.5
H31A C31 H31C 109.5
O1 C31 H31B 109.5
H31A C31 H31B 109.5
H31C C31 H31B 109.5

loop_
_geom_bond_atom_site_label_1
_geom_bond_atom_site_label_2
_geom_bond_distance
I1 C14 2.106(3)
O1 C31 1.366(5)
O1 C17 1.377(4)
N1 C20 1.377(4)
N1 C23 1.394(4)
N1 C30 1.449(4)
C1 C2 1.371(4)
C1 C6 1.391(4)
C1 C13 1.531(4)
C2 C3 1.386(4)
C2 H2 0.9300
C3 C4 1.373(5)
C3 H3 0.9300
C4 C5 1.382(5)
C4 H4 0.9300
C5 C6 1.395(4)
C5 H5 0.9300
C6 C7 1.463(5)
C7 C12 1.390(4)
C7 C8 1.390(5)
C8 C9 1.377(6)
C8 H8 0.9300
C9 C10 1.368(6)
C9 H9 0.9300
C10 C11 1.387(5)
C10 H10 0.9300
C11 C12 1.380(4)
C11 H11 0.9300
C12 C13 1.534(4)
C13 C22 1.516(4)
C13 C14 1.539(4)
C14 C15 1.331(4)
C15 C16 1.449(4)
C15 H15 0.9300
C16 C21 1.388(4)
C16 C17 1.388(4)
C17 C18 1.399(5)
C18 C19 1.373(5)
C18 H18 0.9300
C19 C20 1.392(4)
C19 H19 0.9300
C20 C21 1.389(4)
C21 C22 1.406(4)
C22 C23 1.374(4)
C23 C24 1.472(4)
C24 C25 1.368(5)
C24 C29 1.368(5)
C25 C26 1.400(7)
C25 H25 0.9300
C26 C27 1.343(8)
C26 H26 0.9300
C27 C28 1.350(7)
C27 H27 0.9300
C28 C29 1.373(5)
C28 H28 0.9300
C29 H29 0.9300
C30 H30B 0.9600
C30 H30C 0.9600
C30 H30A 0.9600
C31 H31A 0.9600
C31 H31C 0.9600
C31 H31B 0.9600

loop_
_geom_torsion_atom_site_label_1
_geom_torsion_atom_site_label_2
_geom_torsion_atom_site_label_3
_geom_torsion_atom_site_label_4
_geom_torsion
C6 C1 C2 C3 0.3(4)
C13 C1 C2 C3 177.0(3)
C1 C2 C3 C4 0.7(5)
C2 C3 C4 C5 -1.2(5)
C3 C4 C5 C6 0.5(5)
C2 C1 C6 C5 -0.9(4)
C13 C1 C6 C5 -178.1(3)
C2 C1 C6 C7 177.1(3)
C13 C1 C6 C7 -0.1(3)
C4 C5 C6 C1 0.5(5)
C4 C5 C6 C7 -177.0(3)
C1 C6 C7 C12 1.7(3)
C5 C6 C7 C12 179.4(3)
C1 C6 C7 C8 -175.8(3)
C5 C6 C7 C8 1.9(6)
C12 C7 C8 C9 1.0(5)
C6 C7 C8 C9 178.3(4)
C7 C8 C9 C10 -0.7(6)
C8 C9 C10 C11 -0.1(6)
C9 C10 C11 C12 0.7(6)
C10 C11 C12 C7 -0.4(5)
C10 C11 C12 C13 -175.2(3)
C8 C7 C12 C11 -0.5(5)
C6 C7 C12 C11 -178.3(3)
C8 C7 C12 C13 175.2(3)
C6 C7 C12 C13 -2.7(3)
C2 C1 C13 C22 -59.6(4)
C6 C1 C13 C22 117.4(3)
C2 C1 C13 C12 -178.3(3)
C6 C1 C13 C12 -1.4(3)
C2 C1 C13 C14 61.0(4)
C6 C1 C13 C14 -122.1(3)
C11 C12 C13 C22 59.5(4)
C7 C12 C13 C22 -115.7(3)
C11 C12 C13 C1 177.7(3)
C7 C12 C13 C1 2.5(3)
C11 C12 C13 C14 -64.0(4)
C7 C12 C13 C14 120.8(3)
C22 C13 C14 C15 3.5(4)
C1 C13 C14 C15 -118.7(3)
C12 C13 C14 C15 128.9(3)
C22 C13 C14 I1 178.83(18)
C1 C13 C14 I1 56.7(3)
C12 C13 C14 I1 -55.7(3)
C13 C14 C15 C16 -1.3(5)
I1 C14 C15 C16 -176.6(2)
C14 C15 C16 C21 -0.8(4)
C14 C15 C16 C17 178.9(3)
C31 O1 C17 C16 159.0(4)
C31 O1 C17 C18 -22.4(6)
C21 C16 C17 O1 178.7(3)
C15 C16 C17 O1 -1.0(5)
C21 C16 C17 C18 0.0(5)
C15 C16 C17 C18 -179.8(3)
O1 C17 C18 C19 -179.8(3)
C16 C17 C18 C19 -1.2(6)
C17 C18 C19 C20 0.4(5)
C23 N1 C20 C21 1.1(3)
C30 N1 C20 C21 174.7(3)
C23 N1 C20 C19 -178.5(3)
C30 N1 C20 C19 -5.0(5)
C18 C19 C20 N1 -178.9(3)
C18 C19 C20 C21 1.5(5)
C17 C16 C21 C20 2.0(4)
C15 C16 C21 C20 -178.2(3)
C17 C16 C21 C22 -179.5(3)
C15 C16 C21 C22 0.3(4)
N1 C20 C21 C16 177.5(3)
C19 C20 C21 C16 -2.8(5)
N1 C20 C21 C22 -1.2(3)
C19 C20 C21 C22 178.5(3)
C16 C21 C22 C23 -177.8(3)
C20 C21 C22 C23 0.9(3)
C16 C21 C22 C13 2.4(4)
C20 C21 C22 C13 -178.9(3)
C1 C13 C22 C23 -61.7(4)
C12 C13 C22 C23 49.9(4)
C14 C13 C22 C23 176.4(3)
C1 C13 C22 C21 118.0(3)
C12 C13 C22 C21 -130.3(3)
C14 C13 C22 C21 -3.8(3)
C21 C22 C23 N1 -0.2(3)
C13 C22 C23 N1 179.6(3)
C21 C22 C23 C24 176.4(3)
C13 C22 C23 C24 -3.8(5)
C20 N1 C23 C22 -0.6(3)
C30 N1 C23 C22 -174.0(3)
C20 N1 C23 C24 -177.6(3)
C30 N1 C23 C24 9.0(5)
C22 C23 C24 C25 -107.4(5)
N1 C23 C24 C25 68.9(5)
C22 C23 C24 C29 70.7(5)
N1 C23 C24 C29 -113.0(4)
C29 C24 C25 C26 0.7(7)
C23 C24 C25 C26 178.9(5)
C24 C25 C26 C27 0.4(10)
C25 C26 C27 C28 -0.9(10)
C26 C27 C28 C29 0.4(8)
C25 C24 C29 C28 -1.3(6)
C23 C24 C29 C28 -179.4(4)
C27 C28 C29 C24 0.7(7)

loop_
_cod_related_entry_id
_cod_related_entry_database
_cod_related_entry_code
1 ChemSpider 30659557
